data_2104481
loop_
_publ_author_name
'Marsh, Richard E.'

_publ_section_title
;
 Space groups <i>P</i>1 and <i>Cc</i>: how are they doing?
;
_journal_coeditor_code BK5088
_journal_issue 6
_journal_name_full 'Acta Crystallographica Section B'
_journal_page_first 782
_journal_page_last 783
_journal_paper_doi 10.1107/S0108768109046448
_journal_volume 65
_journal_year 2009
_chemical_formula_sum 'C4 H10 N2 O10 Zn'
_chemical_formula_weight 311.51
_chemical_name_systematic
;
catena-((mu(2)-Erythritol)-bis(nitrato-O)-zinc(ii)
;
_space_group_IT_number 15
_symmetry_cell_setting monoclinic
_symmetry_space_group_name_Hall '-C 2yc'
_symmetry_space_group_name_H-M 'C 1 2/c 1'
_cell_angle_alpha 90.00
_cell_angle_beta 91.07(3)
_cell_angle_gamma 90.00
_cell_formula_units_Z 4
_cell_length_a 13.678(3)
_cell_length_b 7.1156(14)
_cell_length_c 9.883(2)
_cell_volume 961.7(3)
_diffrn_ambient_temperature 293(2)
_diffrn_radiation_type MoK\a
_diffrn_radiation_wavelength 0.71073
_exptl_absorpt_coefficient_mu 2.610
_exptl_crystal_colour Colourless
_exptl_crystal_density_diffrn 2.151
_exptl_crystal_density_method 'not measured'
_exptl_crystal_description Block
_exptl_crystal_F_000 632
_cod_data_source_file bk5088.cif
_cod_data_source_block DADMEB
_cod_depositor_comments
;
The following automatic conversions were performed:
'_symmetry_cell_setting' value 'Monoclinic' changed to 'monoclinic'
according to '/home/saulius/struct/CIF-dictionaries/cif_core.dic'
dictionary named 'cif_core.dic' version 2.4.1 from 2010-06-29.

Automatic conversion script
Id: cif_fix_enum 1527 2010-12-29 10:47:43Z saulius 

The following automatic conversions were performed:

'_symmetry_cell_setting' value 'Monoclinic' changed to 'monoclinic'
according to /home/saulius/struct/CIF-dictionaries/cif_core.dic
dictionary named 'cif_core.dic' version 2.4.1 from 2010-06-29.

Automatic conversion script
Id: cif_fix_values 1715 2011-07-08 13:25:40Z adriana 
;
_cod_original_sg_symbol_H-M C2/c
_cod_database_code 2104481

loop_
_symmetry_equiv_pos_as_xyz
'x, y, z'
'-x, y, 1/2-z'
'-x, -y, -z'
'x, -y, z+1/2'
'x+1/2, y+1/2, z'
'1/2-x, 1/2+y, 1/2-z'
'1/2-x, 1/2-y, -z'
'x+1/2, -y+1/2, z+1/2'

loop_
_atom_site_label
_atom_site_type_symbol
_atom_site_fract_x
_atom_site_fract_y
_atom_site_fract_z
_atom_site_occupancy
Zn1 Zn 0.0 0.18551 0.25 1
O1 O 0.1078 0.3800 0.3066 1
O2 O -0.0374 0.2666 0.4473 1
H1 H 0.1596 0.3629 0.2690 1
H2 H -0.0476 0.1659 0.5078 1
C1 C 0.1237 0.3895 0.4504 1
H3 H 0.1632 0.4982 0.4743 1
H4 H 0.1568 0.2774 0.4832 1
C2 C 0.0233 0.4050 0.5104 1
H5 H 0.0282 0.3790 0.6076 1
O3 O 0.0812 -0.0306 0.3447 1
O4 O 0.1588 -0.0185 0.1604 1
O5 O 0.2170 -0.1779 0.3272 1
N1 N 0.1546 -0.0772 0.2754 1

loop_
_geom_angle_atom_site_label_1
_geom_angle_atom_site_label_2
_geom_angle_atom_site_label_3
_geom_angle
_geom_angle_site_symmetry_1
_geom_angle_site_symmetry_2
_geom_angle_site_symmetry_3
_geom_angle_publ_flag
O1 Zn1 O2 75.71 . . . yes
O1 Zn1 O3 90.06 . . . yes
O1 Zn1 O1 97.11 . . 2_555 yes
O1 Zn1 O2 83.34 . . 2_555 yes
O1 Zn1 O3 164.93 . . 2_555 yes
O2 Zn1 O3 85.63 . . . yes
O1 Zn1 O2 83.34 2_555 . . yes
O2 Zn1 O2 148.19 . . 2_555 yes
O2 Zn1 O3 118.45 . . 2_555 yes
O1 Zn1 O3 164.93 2_555 . . yes
O2 Zn1 O3 118.45 2_555 . . yes
O3 Zn1 O3 86.20 . . 2_555 yes
O1 Zn1 O2 75.71 2_555 . 2_555 yes
O1 Zn1 O3 90.06 2_555 . 2_555 yes
O2 Zn1 O3 85.63 2_555 . 2_555 yes
Zn1 O1 C1 112.90 . . . yes
Zn1 O2 C2 116.44 . . . yes
Zn1 O3 N1 111.51 . . . yes
Zn1 O1 H1 113.00 . . . no
C1 O1 H1 110.00 . . . no
Zn1 O2 H2 115.00 . . . no
C2 O2 H2 110.00 . . . no
O3 N1 O4 117.85 . . . yes
O3 N1 O5 118.76 . . . yes
O4 N1 O5 123.40 . . . yes
O1 C1 C2 105.68 . . . yes
O2 C2 C2 108.60 . . 3_566 yes
C1 C2 C2 113.41 . . 3_566 no
O2 C2 C1 107.73 . . . yes

loop_
_geom_bond_atom_site_label_1
_geom_bond_atom_site_label_2
_geom_bond_distance
_geom_bond_site_symmetry_1
_geom_bond_site_symmetry_2
_geom_bond_publ_flag
Zn1 O1 2.0908 . . yes
Zn1 O2 2.1057 . . yes
Zn1 O3 2.1060 . . yes
Zn1 O1 2.0908 . 2_555 yes
Zn1 O2 2.1057 . 2_555 yes
Zn1 O3 2.1060 . 2_555 yes
O1 C1 1.4353 . . yes
O2 C2 1.4243 . . yes
O3 N1 1.2699 . . yes
O4 N1 1.2132 . . yes
O5 N1 1.2197 . . yes
O1 H1 0.8200 . . no
O2 H2 0.9500 . . no
C1 C2 1.5100 . . no
C2 C2 1.5071 . 3_566 no
C1 H3 0.9700 . . no
C1 H4 0.9700 . . no
C2 H5 0.9800 . . no
